data_8106800
loop_
_publ_author_name
'Brito, Iv\'an'
'Simirgiotis, Mario'
'Jerz, Gerold'
'Werner, Miriam Rodr\'iguez'
'B\'orques, Jorge'
'Winterhalter, Peter'
'C\'ardenas, Alejandro'

_publ_section_title
;
 Crystal structure of
 3&#x2032;,4&#x2032;,5-trihydroxy-3,7-dimethoxyflavone, C17H14O7
;
_journal_issue 1
_journal_name_full 'Zeitschrift f\"ur Kristallographie - New Crystal Structures'
_journal_page_first 113
_journal_page_last 115
_journal_paper_doi 10.1515/ncrs-2015-0054
_journal_volume 231
_journal_year 2016
_chemical_formula_moiety 'C17 H14 O7'
_chemical_formula_sum 'C17 H14 O7'
_chemical_formula_weight 330.28
_space_group_crystal_system monoclinic
_space_group_IT_number 14
_space_group_name_Hall '-P 2ybc'
_space_group_name_H-M_alt 'P 1 21/c 1'
_atom_sites_solution_hydrogens mixed
_cell_angle_alpha 90
_cell_angle_beta 110.2690(10)
_cell_angle_gamma 90
_cell_formula_units_Z 4
_cell_length_a 11.6670(4)
_cell_length_b 11.3338(4)
_cell_length_c 11.6415(4)
_cell_measurement_reflns_used 13590
_cell_measurement_temperature 295(2)
_cell_measurement_theta_max 66.669
_cell_measurement_theta_min 4.039
_cell_volume 1444.05(9)
_computing_structure_refinement 'SHELXL-2013 (Sheldrick, 2013)'
_diffrn_ambient_temperature 295(2)
_diffrn_measured_fraction_theta_full 0.950
_diffrn_measured_fraction_theta_max 0.964
_diffrn_measurement_device_type
;
Bruker AXS D8-Venture,Triumph-I\mS-Cu 
;
_diffrn_measurement_method \w
_diffrn_radiation_type CuK\a
_diffrn_radiation_wavelength 1.54178
_diffrn_reflns_av_R_equivalents 0.0296
_diffrn_reflns_av_unetI/netI 0.0228
_diffrn_reflns_Laue_measured_fraction_full 0.950
_diffrn_reflns_Laue_measured_fraction_max 0.964
_diffrn_reflns_limit_h_max 13
_diffrn_reflns_limit_h_min -13
_diffrn_reflns_limit_k_max 13
_diffrn_reflns_limit_k_min -13
_diffrn_reflns_limit_l_max 12
_diffrn_reflns_limit_l_min -12
_diffrn_reflns_number 13590
_diffrn_reflns_point_group_measured_fraction_full 0.950
_diffrn_reflns_point_group_measured_fraction_max 0.964
_diffrn_reflns_theta_full 67.679
_diffrn_reflns_theta_max 66.669
_diffrn_reflns_theta_min 4.039
_exptl_absorpt_coefficient_mu 1.015
_exptl_absorpt_correction_type none
_exptl_crystal_colour Yellow
_exptl_crystal_density_diffrn 1.519
_exptl_crystal_description Block
_exptl_crystal_F_000 688
_exptl_crystal_size_max 0.33
_exptl_crystal_size_mid 0.27
_exptl_crystal_size_min 0.26
_refine_diff_density_max 0.155
_refine_diff_density_min -0.175
_refine_diff_density_rms 0.041
_refine_ls_extinction_coef .
_refine_ls_extinction_method none
_refine_ls_goodness_of_fit_ref 1.040
_refine_ls_hydrogen_treatment mixed
_refine_ls_matrix_type full
_refine_ls_number_parameters 228
_refine_ls_number_reflns 2472
_refine_ls_number_restraints 0
_refine_ls_restrained_S_all 1.040
_refine_ls_R_factor_all 0.0531
_refine_ls_R_factor_gt 0.0383
_refine_ls_shift/su_max 0.000
_refine_ls_shift/su_mean 0.000
_refine_ls_structure_factor_coef Fsqd
_refine_ls_weighting_details 'w=1/[\s^2^(Fo^2^)+(0.0551P)^2^+0.2874P] where P=(Fo^2^+2Fc^2^)/3'
_refine_ls_weighting_scheme calc
_refine_ls_wR_factor_gt 0.0926
_refine_ls_wR_factor_ref 0.1005
_reflns_Friedel_coverage 0.000
_reflns_Friedel_fraction_full .
_reflns_Friedel_fraction_max .
_reflns_number_gt 1968
_reflns_number_total 2472
_reflns_threshold_expression 'I > 2\s(I)'
_cod_data_source_file suppl_ncrs-2015-0054_suppl.cif
_cod_data_source_block shelx
_cod_original_sg_symbol_H-M 'P 21/c'
_cod_database_code 8106800
_shelx_space_group_comment
;
The symmetry employed for this shelxl refinement is uniquely defined
by the following loop, which should always be used as a source of
symmetry information in preference to the above space-group names.
They are only intended as comments.
;
_shelxl_version_number 2013-4

loop_
_space_group_symop_operation_xyz
'x, y, z'
'-x, y+1/2, -z+1/2'
'-x, -y, -z'
'x, -y-1/2, z-1/2'

loop_
_atom_site_label
_atom_site_type_symbol
_atom_site_fract_x
_atom_site_fract_y
_atom_site_fract_z
_atom_site_U_iso_or_equiv
_atom_site_adp_type
_atom_site_occupancy
_atom_site_site_symmetry_order
_atom_site_calc_flag
_atom_site_refinement_flags_posn
_atom_site_refinement_flags_adp
_atom_site_refinement_flags_occupancy
_atom_site_disorder_assembly
_atom_site_disorder_group
C4' C 0.21557(15) 0.48606(16) 0.46669(15) 0.0415(4) Uani 1 1 d . . . . .
C3' C 0.12221(14) 0.49532(15) 0.35344(15) 0.0372(4) Uani 1 1 d . . . . .
C2' C 0.14391(15) 0.47081(15) 0.24733(15) 0.0374(4) Uani 1 1 d . . . . .
H3 H 0.0807 0.4768 0.1723 0.045 Uiso 1 1 calc R U . . .
C1' C 0.26097(14) 0.43676(14) 0.25120(15) 0.0343(4) Uani 1 1 d . . . . .
C2 C 0.29011(13) 0.41025(14) 0.14064(15) 0.0337(4) Uani 1 1 d . . . . .
C9 C 0.46156(14) 0.36915(14) 0.08068(15) 0.0337(4) Uani 1 1 d . . . . .
C8 C 0.58578(14) 0.34737(15) 0.12229(15) 0.0380(4) Uani 1 1 d . . . . .
H7 H 0.6317 0.3480 0.2055 0.046 Uiso 1 1 calc R U . . .
C7 C 0.63932(15) 0.32462(14) 0.03549(16) 0.0385(4) Uani 1 1 d . . . . .
C12 C 0.83317(17) 0.2926(2) 0.18911(17) 0.0579(5) Uani 1 1 d . . . . .
H9A H 0.8304 0.3656 0.2298 0.087 Uiso 1 1 calc R U . . .
H9B H 0.9160 0.2756 0.1965 0.087 Uiso 1 1 calc R U . . .
H9C H 0.8024 0.2301 0.2260 0.087 Uiso 1 1 calc R U . . .
C6' C 0.35336(15) 0.42926(16) 0.36561(15) 0.0406(4) Uani 1 1 d . . . . .
H10 H 0.4318 0.4080 0.3703 0.049 Uiso 1 1 calc R U . . .
C5' C 0.33053(15) 0.45274(17) 0.47140(16) 0.0467(5) Uani 1 1 d . . . . .
H11 H 0.3932 0.4461 0.5467 0.056 Uiso 1 1 calc R U . . .
C6 C 0.57089(15) 0.32654(15) -0.08924(16) 0.0418(4) Uani 1 1 d . . . . .
H12 H 0.6090 0.3124 -0.1461 0.050 Uiso 1 1 calc R U . . .
C5 C 0.44834(15) 0.34906(15) -0.12865(15) 0.0383(4) Uani 1 1 d . . . . .
C10 C 0.38886(14) 0.36833(14) -0.04248(15) 0.0347(4) Uani 1 1 d . . . . .
C4 C 0.25959(14) 0.38493(14) -0.07666(15) 0.0368(4) Uani 1 1 d . . . . .
C3 C 0.21403(14) 0.40076(15) 0.02263(15) 0.0358(4) Uani 1 1 d . . . . .
C11 C 0.03103(18) 0.3001(2) -0.0135(2) 0.0684(6) Uani 1 1 d . . . . .
H17A H 0.0439 0.2523 -0.0760 0.103 Uiso 1 1 calc R U . . .
H17B H -0.0550 0.3122 -0.0323 0.103 Uiso 1 1 calc R U . . .
H17C H 0.0645 0.2609 0.0641 0.103 Uiso 1 1 calc R U . . .
O1 O 0.19582(12) 0.51010(15) 0.57312(11) 0.0612(4) Uani 1 1 d . . . . .
H1 H 0.117(2) 0.515(2) 0.561(2) 0.092 Uiso 1 1 d . U . . .
O2 O 0.41309(9) 0.39562(10) 0.16884(10) 0.0368(3) Uani 1 1 d . . . . .
O3 O 0.75998(10) 0.30205(12) 0.06301(11) 0.0513(4) Uani 1 1 d . . . . .
O4 O 0.01119(11) 0.52947(13) 0.35831(12) 0.0513(4) Uani 1 1 d . . . . .
H4 H -0.043(2) 0.548(2) 0.288(2) 0.077 Uiso 1 1 d . U . . .
O7 O 0.09007(10) 0.41146(11) -0.00786(10) 0.0462(3) Uani 1 1 d . . . . .
O6 O 0.18932(10) 0.38611(12) -0.18693(10) 0.0502(4) Uani 1 1 d . . . . .
O5 O 0.38461(12) 0.35304(12) -0.24982(11) 0.0519(4) Uani 1 1 d . . . . .
H19 H 0.308(2) 0.3702(18) -0.2591(19) 0.062 Uiso 1 1 d . U . . .

loop_
_atom_site_aniso_label
_atom_site_aniso_U_11
_atom_site_aniso_U_22
_atom_site_aniso_U_33
_atom_site_aniso_U_23
_atom_site_aniso_U_13
_atom_site_aniso_U_12
C4' 0.0374(10) 0.0637(12) 0.0282(10) -0.0002(8) 0.0175(8) 0.0010(8)
C3' 0.0292(9) 0.0537(10) 0.0323(10) 0.0013(7) 0.0151(7) 0.0042(7)
C2' 0.0331(9) 0.0532(11) 0.0264(9) 0.0015(7) 0.0110(7) 0.0043(7)
C1' 0.0324(8) 0.0414(9) 0.0319(9) 0.0015(7) 0.0148(7) 0.0026(7)
C2 0.0301(8) 0.0408(9) 0.0337(10) 0.0042(7) 0.0153(7) 0.0038(7)
C9 0.0368(9) 0.0378(9) 0.0328(9) 0.0033(7) 0.0201(7) 0.0040(7)
C8 0.0367(9) 0.0456(10) 0.0348(10) 0.0051(7) 0.0162(7) 0.0054(7)
C7 0.0356(9) 0.0408(9) 0.0449(11) 0.0039(7) 0.0213(8) 0.0053(7)
C12 0.0391(10) 0.0785(15) 0.0555(13) 0.0031(10) 0.0157(9) 0.0147(9)
C6' 0.0304(9) 0.0617(11) 0.0327(10) 0.0025(8) 0.0147(7) 0.0063(8)
C5' 0.0336(9) 0.0770(13) 0.0283(10) 0.0026(8) 0.0092(7) 0.0044(8)
C6 0.0449(10) 0.0478(10) 0.0424(11) -0.0012(8) 0.0274(8) 0.0056(8)
C5 0.0446(10) 0.0418(10) 0.0328(10) 0.0004(7) 0.0190(8) 0.0057(7)
C10 0.0394(9) 0.0360(9) 0.0331(10) 0.0033(7) 0.0181(7) 0.0057(7)
C4 0.0395(9) 0.0417(10) 0.0303(10) 0.0037(7) 0.0134(8) 0.0079(7)
C3 0.0308(9) 0.0460(10) 0.0332(10) 0.0019(7) 0.0142(7) 0.0062(7)
C11 0.0425(11) 0.0946(18) 0.0694(15) -0.0158(12) 0.0213(10) -0.0145(11)
O1 0.0420(7) 0.1173(12) 0.0279(8) -0.0048(7) 0.0166(6) 0.0095(8)
O2 0.0311(6) 0.0530(7) 0.0304(6) 0.0030(5) 0.0158(5) 0.0052(5)
O3 0.0357(7) 0.0742(9) 0.0491(8) 0.0023(6) 0.0213(6) 0.0113(6)
O4 0.0334(7) 0.0932(10) 0.0310(7) 0.0015(6) 0.0157(5) 0.0155(6)
O7 0.0308(6) 0.0709(9) 0.0377(7) -0.0016(6) 0.0129(5) 0.0081(6)
O6 0.0429(7) 0.0790(9) 0.0289(7) 0.0020(6) 0.0129(6) 0.0130(6)
O5 0.0494(8) 0.0790(10) 0.0311(7) -0.0007(6) 0.0187(6) 0.0159(7)

loop_
_atom_type_symbol
_atom_type_description
_atom_type_scat_dispersion_real
_atom_type_scat_dispersion_imag
_atom_type_scat_source
C C 0.0181 0.0091 'International Tables Vol C Tables 4.2.6.8 and 6.1.1.4'
H H 0.0000 0.0000 'International Tables Vol C Tables 4.2.6.8 and 6.1.1.4'
O O 0.0492 0.0322 'International Tables Vol C Tables 4.2.6.8 and 6.1.1.4'

loop_
_geom_angle_atom_site_label_1
_geom_angle_atom_site_label_2
_geom_angle_atom_site_label_3
_geom_angle
_geom_angle_site_symmetry_1
_geom_angle_site_symmetry_3
O1 C4' C5' 119.19(15) . .
O1 C4' C3' 121.46(15) . .
C5' C4' C3' 119.35(15) . .
O4 C3' C2' 124.44(15) . .
O4 C3' C4' 114.97(15) . .
C2' C3' C4' 120.59(15) . .
C3' C2' C1' 120.48(15) . .
C3' C2' H3 119.8 . .
C1' C2' H3 119.8 . .
C6' C1' C2' 117.91(15) . .
C6' C1' C2 119.08(14) . .
C2' C1' C2 123.00(14) . .
C3 C2 O2 119.84(14) . .
C3 C2 C1' 129.29(14) . .
O2 C2 C1' 110.87(13) . .
O2 C9 C8 115.65(14) . .
O2 C9 C10 120.87(13) . .
C8 C9 C10 123.46(14) . .
C9 C8 C7 117.47(15) . .
C9 C8 H7 121.3 . .
C7 C8 H7 121.3 . .
O3 C7 C8 123.86(16) . .
O3 C7 C6 114.98(14) . .
C8 C7 C6 121.15(15) . .
O3 C12 H9A 109.5 . .
O3 C12 H9B 109.5 . .
H9A C12 H9B 109.5 . .
O3 C12 H9C 109.5 . .
H9A C12 H9C 109.5 . .
H9B C12 H9C 109.5 . .
C5' C6' C1' 121.22(15) . .
C5' C6' H10 119.4 . .
C1' C6' H10 119.4 . .
C6' C5' C4' 120.44(16) . .
C6' C5' H11 119.8 . .
C4' C5' H11 119.8 . .
C5 C6 C7 120.53(15) . .
C5 C6 H12 119.7 . .
C7 C6 H12 119.7 . .
O5 C5 C6 119.44(14) . .
O5 C5 C10 120.42(15) . .
C6 C5 C10 120.14(15) . .
C9 C10 C5 117.17(14) . .
C9 C10 C4 119.54(14) . .
C5 C10 C4 123.29(15) . .
O6 C4 C10 122.31(15) . .
O6 C4 C3 121.65(14) . .
C10 C4 C3 116.04(14) . .
C2 C3 O7 121.12(14) . .
C2 C3 C4 121.89(14) . .
O7 C3 C4 116.92(14) . .
O7 C11 H17A 109.5 . .
O7 C11 H17B 109.5 . .
H17A C11 H17B 109.5 . .
O7 C11 H17C 109.5 . .
H17A C11 H17C 109.5 . .
H17B C11 H17C 109.5 . .
C4' O1 H1 111.0(16) . .
C9 O2 C2 121.32(12) . .
C7 O3 C12 117.43(13) . .
C3' O4 H4 114.4(16) . .
C3 O7 C11 112.50(14) . .
C5 O5 H19 107.6(14) . .

loop_
_geom_bond_atom_site_label_1
_geom_bond_atom_site_label_2
_geom_bond_distance
_geom_bond_site_symmetry_2
C4' O1 1.364(2) .
C4' C5' 1.376(2) .
C4' C3' 1.393(2) .
C3' O4 1.3717(19) .
C3' C2' 1.373(2) .
C2' C1' 1.405(2) .
C2' H3 0.9300 .
C1' C6' 1.396(2) .
C1' C2 1.472(2) .
C2 C3 1.357(2) .
C2 O2 1.3666(17) .
C9 O2 1.3656(19) .
C9 C8 1.382(2) .
C9 C10 1.390(2) .
C8 C7 1.384(2) .
C8 H7 0.9300 .
C7 O3 1.3555(19) .
C7 C6 1.394(2) .
C12 O3 1.424(2) .
C12 H9A 0.9600 .
C12 H9B 0.9600 .
C12 H9C 0.9600 .
C6' C5' 1.373(2) .
C6' H10 0.9300 .
C5' H11 0.9300 .
C6 C5 1.366(2) .
C6 H12 0.9300 .
C5 O5 1.348(2) .
C5 C10 1.421(2) .
C10 C4 1.433(2) .
C4 O6 1.2614(19) .
C4 C3 1.441(2) .
C3 O7 1.3699(18) .
C11 O7 1.428(2) .
C11 H17A 0.9600 .
C11 H17B 0.9600 .
C11 H17C 0.9600 .
O1 H1 0.88(3) .
O4 H4 0.87(2) .
O5 H19 0.89(2) .

loop_
_geom_torsion_atom_site_label_1
_geom_torsion_atom_site_label_2
_geom_torsion_atom_site_label_3
_geom_torsion_atom_site_label_4
_geom_torsion
_geom_torsion_site_symmetry_1
_geom_torsion_site_symmetry_2
_geom_torsion_site_symmetry_3
_geom_torsion_site_symmetry_4
O1 C4' C3' O4 -0.2(3) . . . .
C5' C4' C3' O4 -179.78(17) . . . .
O1 C4' C3' C2' 179.96(17) . . . .
C5' C4' C3' C2' 0.4(3) . . . .
O4 C3' C2' C1' 179.78(16) . . . .
C4' C3' C2' C1' -0.5(3) . . . .
C3' C2' C1' C6' -0.2(2) . . . .
C3' C2' C1' C2 -179.51(15) . . . .
C6' C1' C2 C3 172.99(17) . . . .
C2' C1' C2 C3 -7.7(3) . . . .
C6' C1' C2 O2 -7.7(2) . . . .
C2' C1' C2 O2 171.56(14) . . . .
O2 C9 C8 C7 -177.60(14) . . . .
C10 C9 C8 C7 0.5(2) . . . .
C9 C8 C7 O3 179.87(15) . . . .
C9 C8 C7 C6 1.6(2) . . . .
C2' C1' C6' C5' 0.9(3) . . . .
C2 C1' C6' C5' -179.77(17) . . . .
C1' C6' C5' C4' -0.9(3) . . . .
O1 C4' C5' C6' -179.28(18) . . . .
C3' C4' C5' C6' 0.3(3) . . . .
O3 C7 C6 C5 -179.60(15) . . . .
C8 C7 C6 C5 -1.1(3) . . . .
C7 C6 C5 O5 178.54(15) . . . .
C7 C6 C5 C10 -1.3(3) . . . .
O2 C9 C10 C5 175.16(14) . . . .
C8 C9 C10 C5 -2.9(2) . . . .
O2 C9 C10 C4 -5.7(2) . . . .
C8 C9 C10 C4 176.27(15) . . . .
O5 C5 C10 C9 -176.64(15) . . . .
C6 C5 C10 C9 3.2(2) . . . .
O5 C5 C10 C4 4.3(2) . . . .
C6 C5 C10 C4 -175.88(16) . . . .
C9 C10 C4 O6 179.33(15) . . . .
C5 C10 C4 O6 -1.6(3) . . . .
C9 C10 C4 C3 -0.4(2) . . . .
C5 C10 C4 C3 178.65(15) . . . .
O2 C2 C3 O7 178.01(14) . . . .
C1' C2 C3 O7 -2.8(3) . . . .
O2 C2 C3 C4 -5.1(2) . . . .
C1' C2 C3 C4 174.09(16) . . . .
O6 C4 C3 C2 -173.92(16) . . . .
C10 C4 C3 C2 5.9(2) . . . .
O6 C4 C3 O7 3.1(2) . . . .
C10 C4 C3 O7 -177.16(14) . . . .
C8 C9 O2 C2 -175.04(14) . . . .
C10 C9 O2 C2 6.8(2) . . . .
C3 C2 O2 C9 -1.3(2) . . . .
C1' C2 O2 C9 179.35(13) . . . .
C8 C7 O3 C12 5.0(2) . . . .
C6 C7 O3 C12 -176.64(16) . . . .
C2 C3 O7 C11 -94.0(2) . . . .
C4 C3 O7 C11 89.03(18) . . . .
